data_2014748
loop_
_publ_author_name
'Davey, Roger J.'
'Gillon, Amy L.'
'Quayle, Michael J.'
'Rashad, Omar'

_publ_section_title
;
 4'-Octyloxybiphenyl-4-carbonitrile polymorph III
;
_journal_issue 3
_journal_name_full 'Acta Crystallographica Section C'
_journal_page_first o143
_journal_page_last o144
_journal_paper_doi 10.1107/S0108270105000326
_journal_volume 61
_journal_year 2005
_chemical_formula_moiety 'C21 H25 N O'
_chemical_formula_sum 'C21 H25 N O'
_chemical_formula_weight 307.42
_space_group_IT_number 15
_symmetry_cell_setting monoclinic
_symmetry_space_group_name_Hall '-C 2yc'
_symmetry_space_group_name_H-M 'C 1 2/c 1'
_audit_creation_method 'WinGX routine CIF_UPDATE'
_cell_angle_alpha 90
_cell_angle_beta 94.98(3)
_cell_angle_gamma 90
_cell_formula_units_Z 8
_cell_length_a 73.814(15)
_cell_length_b 7.0080(14)
_cell_length_c 6.8710(14)
_cell_measurement_reflns_used 35865
_cell_measurement_temperature 293(2)
_cell_measurement_theta_max 50
_cell_measurement_theta_min 5
_cell_volume 3540.9(13)
_computing_cell_refinement 'HKL Scalepack (Otwinowski & Minor 1997)'
_computing_data_collection 'Collect (Nonius, 2000)'
_computing_data_reduction 'HKL Denzo (Otwinowski & Minor 1997) and Scalepack'
_computing_molecular_graphics 'program (reference)?'
_computing_publication_material 'program (reference)?'
_computing_structure_refinement 'SHELXL97 (Sheldrick, 1997)'
_computing_structure_solution 'SHELXS97 (Sheldrick, 1997)'
_diffrn_measured_fraction_theta_full 0.990
_diffrn_measured_fraction_theta_max 0.990
_diffrn_measurement_device '95mm CCD camera on \k-goniostat'
_diffrn_measurement_device_type 'Nonius KappaCCD'
_diffrn_measurement_method '\f or \w scans'
_diffrn_radiation_type MoK\a
_diffrn_radiation_wavelength 0.71073
_diffrn_reflns_av_R_equivalents 0.0324
_diffrn_reflns_limit_h_max 88
_diffrn_reflns_limit_h_min -87
_diffrn_reflns_limit_k_max 8
_diffrn_reflns_limit_k_min -8
_diffrn_reflns_limit_l_max 8
_diffrn_reflns_limit_l_min -8
_diffrn_reflns_number 6626
_diffrn_reflns_theta_full 25.0
_diffrn_reflns_theta_max 25.0
_diffrn_reflns_theta_min 2.92
_exptl_absorpt_coefficient_mu 0.07
_exptl_absorpt_correction_T_max 0.996
_exptl_absorpt_correction_T_min 0.976
_exptl_absorpt_correction_type multi-scan
_exptl_absorpt_process_details '(SORTAV; Blessing, 1995)'
_exptl_crystal_colour transparent
_exptl_crystal_density_diffrn 1.153
_exptl_crystal_density_method 'not measured'
_exptl_crystal_description plate
_exptl_crystal_F_000 1328
_exptl_crystal_size_max 0.20
_exptl_crystal_size_mid 0.20
_exptl_crystal_size_min 0.05
_refine_diff_density_max 0.222
_refine_diff_density_min -0.234
_refine_ls_extinction_coef 0.0017(4)
_refine_ls_extinction_expression Fc^*^=kFc[1+0.001xFc^2^\l^3^/sin(2\q)]^-1/4^
_refine_ls_extinction_method SHELXL97
_refine_ls_goodness_of_fit_ref 0.992
_refine_ls_hydrogen_treatment constr
_refine_ls_matrix_type full
_refine_ls_number_parameters 210
_refine_ls_number_reflns 3073
_refine_ls_number_restraints 0
_refine_ls_restrained_S_all 0.992
_refine_ls_R_factor_gt 0.0585
_refine_ls_shift/su_max 0
_refine_ls_structure_factor_coef Fsqd
_refine_ls_weighting_details 'calc w=1/[\s^2^(Fo^2^)+(0.0687P)^2^] where P=(Fo^2^+2Fc^2^)/3'
_refine_ls_weighting_scheme calc
_refine_ls_wR_factor_ref 0.1592
_reflns_number_gt 1551
_reflns_number_total 3073
_reflns_threshold_expression I>2\s(I)
_cod_data_source_file sq1183.cif
_cod_data_source_block I
_cod_original_cell_volume 3540.9(12)
_cod_original_sg_symbol_H-M 'C 2/c'
_cod_database_code 2014748
_cod_database_fobs_code 2014748

loop_
_symmetry_equiv_pos_as_xyz
'x, y, z'
'-x, y, -z+1/2'
'x+1/2, y+1/2, z'
'-x+1/2, y+1/2, -z+1/2'
'-x, -y, -z'
'x, -y, z-1/2'
'-x+1/2, -y+1/2, -z'
'x+1/2, -y+1/2, z-1/2'

loop_
_atom_site_label
_atom_site_fract_x
_atom_site_fract_y
_atom_site_fract_z
_atom_site_U_iso_or_equiv
_atom_site_adp_type
_atom_site_calc_flag
_atom_site_refinement_flags
_atom_site_occupancy
_atom_site_disorder_assembly
_atom_site_disorder_group
_atom_site_type_symbol
C1 0.00861(4) 0.7581(4) 0.4897(4) 0.0311(7) Uani d . 1 . . C
C2 0.02773(4) 0.7545(4) 0.4531(4) 0.0299(7) Uani d . 1 . . C
C3 0.03421(3) 0.5998(4) 0.3505(4) 0.0311(7) Uani d . 1 . . C
H3 0.0265 0.4996 0.3112 0.037 Uiso calc R 1 . . H
C4 0.05217(3) 0.5972(4) 0.3080(4) 0.0299(7) Uani d . 1 . . C
H4 0.0564 0.4947 0.239 0.036 Uiso calc R 1 . . H
C5 0.06405(3) 0.7453(4) 0.3664(4) 0.0265(7) Uani d . 1 . . C
C6 0.05735(4) 0.8966(4) 0.4713(4) 0.0331(7) Uani d . 1 . . C
H6 0.0651 0.9958 0.5132 0.04 Uiso calc R 1 . . H
C7 0.03931(4) 0.9019(4) 0.5144(4) 0.0348(8) Uani d . 1 . . C
H7 0.035 1.0039 0.5839 0.042 Uiso calc R 1 . . H
C8 0.08311(4) 0.7460(4) 0.3120(4) 0.0281(7) Uani d . 1 . . C
C9 0.08753(4) 0.6594(4) 0.1392(4) 0.0319(7) Uani d . 1 . . C
H9 0.0784 0.5975 0.0608 0.038 Uiso calc R 1 . . H
C10 0.10516(4) 0.6629(4) 0.0805(4) 0.0325(7) Uani d . 1 . . C
H10 0.1078 0.6031 -0.0346 0.039 Uiso calc R 1 . . H
C11 0.11866(4) 0.7559(4) 0.1949(4) 0.0285(7) Uani d . 1 . . C
C12 0.11484(4) 0.8367(4) 0.3713(4) 0.0312(7) Uani d . 1 . . C
H12 0.1241 0.8938 0.4517 0.037 Uiso calc R 1 . . H
C13 0.09727(3) 0.8324(4) 0.4276(4) 0.0299(7) Uani d . 1 . . C
H13 0.0949 0.8885 0.5453 0.036 Uiso calc R 1 . . H
C14 0.14020(3) 0.7111(4) -0.0449(4) 0.0337(8) Uani d . 1 . . C
H14A 0.1312 0.7604 -0.1437 0.04 Uiso calc R 1 . . H
H14B 0.1399 0.5728 -0.0504 0.04 Uiso calc R 1 . . H
C15 0.15880(4) 0.7827(4) -0.0802(4) 0.0339(8) Uani d . 1 . . C
H15A 0.1675 0.7388 0.0244 0.041 Uiso calc R 1 . . H
H15B 0.1588 0.9211 -0.0776 0.041 Uiso calc R 1 . . H
C16 0.16482(4) 0.7153(4) -0.2747(4) 0.0342(8) Uani d . 1 . . C
H16A 0.1561 0.76 -0.379 0.041 Uiso calc R 1 . . H
H16B 0.1647 0.5769 -0.2774 0.041 Uiso calc R 1 . . H
C17 0.18371(4) 0.7850(4) -0.3129(4) 0.0334(8) Uani d . 1 . . C
H17A 0.1923 0.7417 -0.2076 0.04 Uiso calc R 1 . . H
H17B 0.1838 0.9234 -0.3118 0.04 Uiso calc R 1 . . H
C18 0.18993(4) 0.7156(4) -0.5066(4) 0.0345(8) Uani d . 1 . . C
H18A 0.1895 0.5773 -0.5088 0.041 Uiso calc R 1 . . H
H18B 0.1814 0.7616 -0.6117 0.041 Uiso calc R 1 . . H
C19 0.20894(4) 0.7787(4) -0.5461(4) 0.0366(8) Uani d . 1 . . C
H19A 0.2093 0.917 -0.5503 0.044 Uiso calc R 1 . . H
H19B 0.2174 0.7374 -0.4387 0.044 Uiso calc R 1 . . H
C20 0.21507(4) 0.7014(4) -0.7342(4) 0.0508(9) Uani d . 1 . . C
H20A 0.2065 0.7425 -0.8411 0.061 Uiso calc R 1 . . H
H20B 0.2147 0.5631 -0.7295 0.061 Uiso calc R 1 . . H
C21 0.23403(4) 0.7624(5) -0.7774(5) 0.0660(11) Uani d . 1 . . C
H21A 0.2346 0.8991 -0.7825 0.099 Uiso calc R 1 . . H
H21B 0.2367 0.7105 -0.9009 0.099 Uiso calc R 1 . . H
H21C 0.2427 0.7162 -0.6764 0.099 Uiso calc R 1 . . H
N1 -0.00632(4) 0.7582(3) 0.5162(3) 0.0445(7) Uani d . 1 . . N
O1 0.13627(2) 0.7761(2) 0.1462(3) 0.0354(5) Uani d . 1 . . O

loop_
_atom_site_aniso_label
_atom_site_aniso_U_11
_atom_site_aniso_U_22
_atom_site_aniso_U_33
_atom_site_aniso_U_12
_atom_site_aniso_U_13
_atom_site_aniso_U_23
C1 0.0336(19) 0.035(2) 0.0236(16) -0.0013(14) -0.0014(14) 0.0000(14)
C2 0.0251(17) 0.0366(18) 0.0278(16) 0.0015(15) 0.0006(13) 0.0020(15)
C3 0.0284(17) 0.0324(19) 0.0318(17) -0.0048(14) -0.0009(14) 0.0004(14)
C4 0.0300(18) 0.0305(18) 0.0292(17) 0.0014(14) 0.0033(13) 0.0000(14)
C5 0.0251(17) 0.0277(17) 0.0261(15) 0.0001(14) -0.0012(13) 0.0031(14)
C6 0.0314(18) 0.0304(19) 0.0375(18) -0.0020(14) 0.0023(14) -0.0028(15)
C7 0.0341(18) 0.0387(19) 0.0319(17) 0.0035(15) 0.0046(14) -0.0057(15)
C8 0.0287(17) 0.0285(17) 0.0270(15) 0.0023(14) 0.0017(13) 0.0020(14)
C9 0.0321(18) 0.0280(18) 0.0352(17) 0.0003(13) 0.0008(14) -0.0023(14)
C10 0.0316(18) 0.0319(18) 0.0342(17) 0.0021(14) 0.0050(14) -0.0048(14)
C11 0.0229(17) 0.0278(18) 0.0348(17) 0.0014(13) 0.0023(13) 0.0026(14)
C12 0.0302(18) 0.0325(18) 0.0300(16) -0.0014(14) -0.0022(13) -0.0010(14)
C13 0.0292(18) 0.0319(18) 0.0278(16) 0.0023(14) -0.0024(13) 0.0001(14)
C14 0.0315(18) 0.036(2) 0.0336(17) 0.0015(14) 0.0047(14) -0.0049(15)
C15 0.0299(18) 0.0338(19) 0.0384(17) 0.0002(14) 0.0057(14) -0.0023(15)
C16 0.0314(18) 0.0366(19) 0.0345(17) -0.0020(14) 0.0023(14) 0.0007(15)
C17 0.0306(18) 0.0366(19) 0.0328(16) 0.0006(14) 0.0025(13) 0.0005(14)
C18 0.0343(18) 0.039(2) 0.0301(16) 0.0013(14) 0.0021(14) -0.0004(14)
C19 0.0328(18) 0.039(2) 0.0385(18) 0.0007(14) 0.0029(15) -0.0002(15)
C20 0.049(2) 0.057(2) 0.049(2) -0.0041(17) 0.0161(17) -0.0034(18)
C21 0.045(2) 0.088(3) 0.068(3) -0.001(2) 0.021(2) 0.001(2)
N1 0.0435(18) 0.0455(18) 0.0450(17) -0.0034(14) 0.0063(14) -0.0015(13)
O1 0.0271(12) 0.0448(13) 0.0348(11) -0.0015(9) 0.0056(9) -0.0046(10)

loop_
_atom_type_symbol
_atom_type_description
_atom_type_scat_dispersion_real
_atom_type_scat_dispersion_imag
_atom_type_scat_source
C C 0.0033 0.0016 'International Tables Vol C Tables 4.2.6.8 and 6.1.1.4'
H H 0 0 'International Tables Vol C Tables 4.2.6.8 and 6.1.1.4'
N N 0.0061 0.0033 'International Tables Vol C Tables 4.2.6.8 and 6.1.1.4'
O O 0.0106 0.006 'International Tables Vol C Tables 4.2.6.8 and 6.1.1.4'

loop_
_geom_angle_atom_site_label_1
_geom_angle_atom_site_label_2
_geom_angle_atom_site_label_3
_geom_angle_site_symmetry_1
_geom_angle_site_symmetry_3
_geom_angle
_geom_angle_publ_flag
N1 C1 C2 . . 178.8(3) y
C7 C2 C3 . . 120.1(2) ?
C7 C2 C1 . . 121.2(3) ?
C3 C2 C1 . . 118.7(3) ?
C4 C3 C2 . . 119.5(3) ?
C4 C3 H3 . . 120.2 ?
C2 C3 H3 . . 120.2 ?
C3 C4 C5 . . 121.3(3) ?
C3 C4 H4 . . 119.3 ?
C5 C4 H4 . . 119.3 ?
C4 C5 C6 . . 118.2(2) ?
C4 C5 C8 . . 121.0(2) ?
C6 C5 C8 . . 120.8(2) ?
C7 C6 C5 . . 121.2(3) ?
C7 C6 H6 . . 119.4 ?
C5 C6 H6 . . 119.4 ?
C2 C7 C6 . . 119.6(3) ?
C2 C7 H7 . . 120.2 ?
C6 C7 H7 . . 120.2 ?
C13 C8 C9 . . 117.0(2) ?
C13 C8 C5 . . 122.5(2) ?
C9 C8 C5 . . 120.5(3) ?
C10 C9 C8 . . 122.0(3) ?
C10 C9 H9 . . 119 ?
C8 C9 H9 . . 119 ?
C11 C10 C9 . . 119.3(3) ?
C11 C10 H10 . . 120.3 ?
C9 C10 H10 . . 120.3 ?
O1 C11 C10 . . 124.1(2) y
O1 C11 C12 . . 116.0(2) y
C10 C11 C12 . . 119.9(2) ?
C13 C12 C11 . . 120.1(3) ?
C13 C12 H12 . . 120 ?
C11 C12 H12 . . 120 ?
C12 C13 C8 . . 121.6(3) ?
C12 C13 H13 . . 119.2 ?
C8 C13 H13 . . 119.2 ?
O1 C14 C15 . . 107.5(2) y
O1 C14 H14A . . 110.2 ?
C15 C14 H14A . . 110.2 ?
O1 C14 H14B . . 110.2 ?
C15 C14 H14B . . 110.2 ?
H14A C14 H14B . . 108.5 ?
C14 C15 C16 . . 112.3(2) ?
C14 C15 H15A . . 109.2 ?
C16 C15 H15A . . 109.2 ?
C14 C15 H15B . . 109.2 ?
C16 C15 H15B . . 109.2 ?
H15A C15 H15B . . 107.9 ?
C15 C16 C17 . . 113.2(2) ?
C15 C16 H16A . . 108.9 ?
C17 C16 H16A . . 108.9 ?
C15 C16 H16B . . 108.9 ?
C17 C16 H16B . . 108.9 ?
H16A C16 H16B . . 107.8 ?
C16 C17 C18 . . 113.5(2) ?
C16 C17 H17A . . 108.9 ?
C18 C17 H17A . . 108.9 ?
C16 C17 H17B . . 108.9 ?
C18 C17 H17B . . 108.9 ?
H17A C17 H17B . . 107.7 ?
C19 C18 C17 . . 114.6(2) ?
C19 C18 H18A . . 108.6 ?
C17 C18 H18A . . 108.6 ?
C19 C18 H18B . . 108.6 ?
C17 C18 H18B . . 108.6 ?
H18A C18 H18B . . 107.6 ?
C20 C19 C18 . . 113.5(2) ?
C20 C19 H19A . . 108.9 ?
C18 C19 H19A . . 108.9 ?
C20 C19 H19B . . 108.9 ?
C18 C19 H19B . . 108.9 ?
H19A C19 H19B . . 107.7 ?
C19 C20 C21 . . 114.7(3) ?
C19 C20 H20A . . 108.6 ?
C21 C20 H20A . . 108.6 ?
C19 C20 H20B . . 108.6 ?
C21 C20 H20B . . 108.6 ?
H20A C20 H20B . . 107.6 ?
C20 C21 H21A . . 109.5 ?
C20 C21 H21B . . 109.5 ?
H21A C21 H21B . . 109.5 ?
C20 C21 H21C . . 109.5 ?
H21A C21 H21C . . 109.5 ?
H21B C21 H21C . . 109.5 ?
C1 N1 H3 . 5_566 131 ?
C1 N1 H7 . 5_576 134.7 ?
H3 N1 H7 5_566 5_576 94.2 ?
C1 N1 C7 . 5_576 133.8(2) ?
H3 N1 C7 5_566 5_576 94.4 ?
C1 N1 C3 . 5_566 131.3(2) ?
H7 N1 C3 5_576 5_566 92.5 ?
C7 N1 C3 5_576 5_566 94.92(9) ?
C11 O1 C14 . . 117.2(2) y

loop_
_geom_bond_atom_site_label_1
_geom_bond_atom_site_label_2
_geom_bond_site_symmetry_2
_geom_bond_distance
_geom_bond_publ_flag
C1 N1 . 1.132(3) y
C1 C2 . 1.455(4) y
C2 C7 . 1.383(3) n
C2 C3 . 1.400(3) n
C3 C4 . 1.382(3) n
C3 H3 . 0.93 ?
C4 C5 . 1.395(3) n
C4 H4 . 0.93 ?
C5 C6 . 1.397(3) n
C5 C8 . 1.487(3) y
C6 C7 . 1.389(3) n
C6 H6 . 0.93 ?
C7 H7 . 0.93 ?
C8 C13 . 1.395(4) n
C8 C9 . 1.397(3) n
C9 C10 . 1.395(3) n
C9 H9 . 0.93 ?
C10 C11 . 1.378(4) n
C10 H10 . 0.93 ?
C11 O1 . 1.377(3) y
C11 C12 . 1.389(3) n
C12 C13 . 1.385(3) n
C12 H12 . 0.93 ?
C13 H13 . 0.93 ?
C14 O1 . 1.443(3) y
C14 C15 . 1.502(3) n
C14 H14A . 0.97 ?
C14 H14B . 0.97 ?
C15 C16 . 1.520(3) n
C15 H15A . 0.97 ?
C15 H15B . 0.97 ?
C16 C17 . 1.522(3) n
C16 H16A . 0.97 ?
C16 H16B . 0.97 ?
C17 C18 . 1.525(3) n
C17 H17A . 0.97 ?
C17 H17B . 0.97 ?
C18 C19 . 1.518(3) n
C18 H18A . 0.97 ?
C18 H18B . 0.97 ?
C19 C20 . 1.506(4) n
C19 H19A . 0.97 ?
C19 H19B . 0.97 ?
C20 C21 . 1.518(4) n
C20 H20A . 0.97 ?
C20 H20B . 0.97 ?
C21 H21A . 0.96 ?
C21 H21B . 0.96 ?
C21 H21C . 0.96 ?

loop_
_geom_hbond_atom_site_label_D
_geom_hbond_atom_site_label_H
_geom_hbond_atom_site_label_A
_geom_hbond_site_symmetry_D
_geom_hbond_site_symmetry_H
_geom_hbond_distance_DH
_geom_hbond_distance_HA
_geom_hbond_distance_DA
_geom_hbond_angle_DHA
_geom_hbond_publ_flag
C7 H7 N1 5_576 5_576 0.93 2.74 3.400(4) 129 y
C3 H3 N1 5_566 5_566 0.93 2.68 3.420(3) 137 y

loop_
_cod_related_entry_id
_cod_related_entry_database
_cod_related_entry_code
1 ChemSpider 94049
